data_2242449
loop_
_publ_author_name
'Zainuri, Dian Alwani'
'Razak, Ibrahim Abdul'
'Arshad, Suhana'

_publ_section_title
;
 The effect of the fused-ring substituent on anthracene chalcones: crystal
 structural and DFT studies of
 1-(anthracen-9-yl)-3-(naphthalen-2-yl)prop-2-en-1-one and
 1-(anthracen-9-yl)-3-(pyren-1-yl)prop-2-en-1-one
;
_journal_coeditor_code RZ5230
_journal_issue 5
_journal_name_full 'Acta Crystallographica Section E'
_journal_page_first 650
_journal_page_last 655
_journal_paper_doi 10.1107/S2056989018005467
_journal_volume 74
_journal_year 2018
_chemical_formula_iupac 'C27 H18 O'
_chemical_formula_moiety 'C27 H18 O'
_chemical_formula_sum 'C27 H18 O'
_chemical_formula_weight 358.41
_chemical_name_systematic
;
1-(Anthracen-9-yl)-3-(naphthalen-2-yl)prop-2-en-1-one
;
_space_group_crystal_system orthorhombic
_space_group_IT_number 61
_space_group_name_Hall '-P 2ac 2ab'
_space_group_name_H-M_alt 'P b c a'
_symmetry_space_group_name_Hall '-P 2ac 2ab'
_symmetry_space_group_name_H-M 'P b c a'
_atom_sites_solution_hydrogens geom
_audit_creation_method SHELXL-2014/7
_cell_angle_alpha 90
_cell_angle_beta 90
_cell_angle_gamma 90
_cell_formula_units_Z 8
_cell_length_a 13.2129(10)
_cell_length_b 11.1224(8)
_cell_length_c 25.1604(19)
_cell_measurement_reflns_used 9963
_cell_measurement_temperature 100(2)
_cell_measurement_theta_max 28.12
_cell_measurement_theta_min 2.24
_cell_volume 3697.6(5)
_computing_cell_refinement
;
SAINT (Bruker, 2009)
;
_computing_data_collection
;
APEX2 (Bruker, 2009)
;
_computing_data_reduction
;
SAINT (Bruker, 2009)
;
_computing_molecular_graphics
;
SHELXTL (Sheldrick, 2008)
;
_computing_publication_material
;
SHELXTL (Sheldrick, 2008) and PLATON (Spek, 2009)
;
_computing_structure_refinement
;
SHELXL2014 (Sheldrick, 2015)
;
_computing_structure_solution
;
SHELXTL (Sheldrick, 2008)
;
_diffrn_ambient_temperature 100(2)
_diffrn_measured_fraction_theta_full 1.000
_diffrn_measured_fraction_theta_max 0.998
_diffrn_measurement_device_type
;
Bruker SMART APEXII Duo CCD area-detector
;
_diffrn_measurement_method '\f and \w scans'
_diffrn_radiation_type MoK\a
_diffrn_radiation_wavelength 0.71073
_diffrn_reflns_av_R_equivalents 0.0671
_diffrn_reflns_limit_h_max 17
_diffrn_reflns_limit_h_min -17
_diffrn_reflns_limit_k_max 14
_diffrn_reflns_limit_k_min -14
_diffrn_reflns_limit_l_max 33
_diffrn_reflns_limit_l_min -33
_diffrn_reflns_number 96576
_diffrn_reflns_theta_full 25.242
_diffrn_reflns_theta_max 28.277
_diffrn_reflns_theta_min 1.619
_exptl_absorpt_coefficient_mu 0.077
_exptl_absorpt_correction_T_max 0.7456
_exptl_absorpt_correction_T_min 0.5021
_exptl_absorpt_correction_type multi-scan
_exptl_absorpt_process_details
;
(<i>SADABS</i>; Bruker, 2009)
;
_exptl_crystal_colour yellow
_exptl_crystal_density_diffrn 1.288
_exptl_crystal_description plate
_exptl_crystal_F_000 1504
_exptl_crystal_size_max 0.872
_exptl_crystal_size_mid 0.428
_exptl_crystal_size_min 0.196
_refine_diff_density_max 0.257
_refine_diff_density_min -0.239
_refine_ls_extinction_method none
_refine_ls_goodness_of_fit_ref 1.038
_refine_ls_hydrogen_treatment constr
_refine_ls_matrix_type full
_refine_ls_number_parameters 253
_refine_ls_number_reflns 4581
_refine_ls_number_restraints 0
_refine_ls_restrained_S_all 1.038
_refine_ls_R_factor_all 0.0512
_refine_ls_R_factor_gt 0.0431
_refine_ls_shift/su_max 0.000
_refine_ls_shift/su_mean 0.000
_refine_ls_structure_factor_coef Fsqd
_refine_ls_weighting_details 'w=1/[\s^2^(Fo^2^)+(0.0514P)^2^+1.8430P] where P=(Fo^2^+2Fc^2^)/3'
_refine_ls_weighting_scheme calc
_refine_ls_wR_factor_gt 0.1059
_refine_ls_wR_factor_ref 0.1140
_reflns_number_gt 3919
_reflns_number_total 4581
_reflns_threshold_expression 'I > 2\s(I)'
_cod_data_source_file rz5230sup1.cif
_cod_data_source_block I
_cod_database_code 2242449
_shelx_space_group_comment
;
The symmetry employed for this shelxl refinement is uniquely defined
by the following loop, which should always be used as a source of
symmetry information in preference to the above space-group names.
They are only intended as comments.
;
_shelx_estimated_absorpt_t_min 0.936
_shelx_estimated_absorpt_t_max 0.985

loop_
_space_group_symop_operation_xyz
'x, y, z'
'-x+1/2, -y, z+1/2'
'-x, y+1/2, -z+1/2'
'x+1/2, -y+1/2, -z'
'-x, -y, -z'
'x-1/2, y, -z-1/2'
'x, -y-1/2, z-1/2'
'-x-1/2, y-1/2, z'

loop_
_atom_site_type_symbol
_atom_site_label
_atom_site_fract_x
_atom_site_fract_y
_atom_site_fract_z
_atom_site_U_iso_or_equiv
_atom_site_adp_type
_atom_site_calc_flag
_atom_site_occupancy
O O1 0.15754(7) 0.24179(8) 0.41888(4) 0.0269(2) Uani d 1
C C1 0.08186(8) 0.50963(10) 0.42203(4) 0.0177(2) Uani d 1
C C2 0.03476(9) 0.47889(11) 0.37257(4) 0.0211(2) Uani d 1
H H2A 0.0611 0.4144 0.3521 0.025 Uiso calc 1
C C3 -0.04727(9) 0.54078(11) 0.35452(5) 0.0248(3) Uani d 1
H H3A -0.0768 0.5196 0.3214 0.030 Uiso calc 1
C C4 -0.08930(9) 0.63697(11) 0.38471(5) 0.0253(3) Uani d 1
H H4A -0.1471 0.6787 0.3719 0.030 Uiso calc 1
C C5 -0.04678(9) 0.66920(10) 0.43191(5) 0.0227(2) Uani d 1
H H5A -0.0755 0.7333 0.4518 0.027 Uiso calc 1
C C6 0.04037(8) 0.60806(10) 0.45192(4) 0.0185(2) Uani d 1
C C7 0.08565(9) 0.64129(10) 0.49988(4) 0.0196(2) Uani d 1
H H7A 0.0565 0.7043 0.5203 0.024 Uiso calc 1
C C8 0.17270(9) 0.58413(10) 0.51852(4) 0.0186(2) Uani d 1
C C9 0.22208(9) 0.62058(11) 0.56649(4) 0.0226(2) Uani d 1
H H9A 0.1955 0.6861 0.5863 0.027 Uiso calc 1
C C10 0.30638(10) 0.56309(11) 0.58417(5) 0.0251(3) Uani d 1
H H10A 0.3381 0.5886 0.6161 0.030 Uiso calc 1
C C11 0.34727(10) 0.46500(11) 0.55501(5) 0.0258(3) Uani d 1
H H11A 0.4064 0.4256 0.5676 0.031 Uiso calc 1
C C12 0.30260(9) 0.42693(11) 0.50918(5) 0.0223(2) Uani d 1
H H12A 0.3307 0.3608 0.4903 0.027 Uiso calc 1
C C13 0.21408(8) 0.48513(10) 0.48908(4) 0.0179(2) Uani d 1
C C14 0.16655(8) 0.44797(10) 0.44189(4) 0.0172(2) Uani d 1
C C15 0.20387(9) 0.33672(10) 0.41364(4) 0.0189(2) Uani d 1
C C16 0.29376(9) 0.34358(11) 0.37952(4) 0.0211(2) Uani d 1
H H16A 0.3175 0.2724 0.3628 0.025 Uiso calc 1
C C17 0.34341(8) 0.44712(11) 0.37123(4) 0.0195(2) Uani d 1
H H17A 0.3184 0.5158 0.3894 0.023 Uiso calc 1
C C18 0.43188(8) 0.46569(10) 0.33722(4) 0.0195(2) Uani d 1
C C19 0.47087(9) 0.37481(11) 0.30286(4) 0.0217(2) Uani d 1
H H19A 0.4391 0.2982 0.3015 0.026 Uiso calc 1
C C20 0.55373(9) 0.39751(11) 0.27192(4) 0.0223(2) Uani d 1
H H20A 0.5775 0.3369 0.2485 0.027 Uiso calc 1
C C21 0.60512(9) 0.50964(11) 0.27401(4) 0.0202(2) Uani d 1
C C22 0.69383(9) 0.53418(11) 0.24427(5) 0.0240(3) Uani d 1
H H22A 0.7192 0.4754 0.2204 0.029 Uiso calc 1
C C23 0.74340(10) 0.64171(12) 0.24957(5) 0.0268(3) Uani d 1
H H23A 0.8035 0.6561 0.2298 0.032 Uiso calc 1
C C24 0.70585(9) 0.73139(12) 0.28419(5) 0.0255(3) Uani d 1
H H24A 0.7410 0.8055 0.2878 0.031 Uiso calc 1
C C25 0.61895(9) 0.71144(11) 0.31242(4) 0.0222(2) Uani d 1
H H25A 0.5932 0.7728 0.3349 0.027 Uiso calc 1
C C26 0.56693(8) 0.60044(10) 0.30848(4) 0.0194(2) Uani d 1
C C27 0.47889(8) 0.57612(10) 0.33878(4) 0.0193(2) Uani d 1
H H27A 0.4516 0.6376 0.3607 0.023 Uiso calc 1

loop_
_atom_site_aniso_label
_atom_site_aniso_U_11
_atom_site_aniso_U_22
_atom_site_aniso_U_33
_atom_site_aniso_U_12
_atom_site_aniso_U_13
_atom_site_aniso_U_23
O1 0.0302(5) 0.0210(4) 0.0294(5) -0.0044(3) -0.0006(4) -0.0043(3)
C1 0.0196(5) 0.0191(5) 0.0143(5) -0.0023(4) 0.0018(4) 0.0014(4)
C2 0.0232(5) 0.0243(6) 0.0157(5) -0.0014(4) -0.0002(4) -0.0006(4)
C3 0.0256(6) 0.0299(6) 0.0191(5) -0.0017(5) -0.0036(4) 0.0015(5)
C4 0.0225(6) 0.0266(6) 0.0269(6) 0.0021(5) -0.0018(5) 0.0052(5)
C5 0.0233(6) 0.0197(5) 0.0251(6) 0.0008(4) 0.0031(4) 0.0025(4)
C6 0.0196(5) 0.0182(5) 0.0176(5) -0.0022(4) 0.0030(4) 0.0022(4)
C7 0.0240(5) 0.0171(5) 0.0177(5) -0.0021(4) 0.0045(4) -0.0009(4)
C8 0.0239(5) 0.0178(5) 0.0141(5) -0.0035(4) 0.0021(4) 0.0004(4)
C9 0.0319(6) 0.0204(5) 0.0154(5) -0.0033(5) 0.0017(4) -0.0022(4)
C10 0.0357(7) 0.0247(6) 0.0150(5) -0.0058(5) -0.0050(5) -0.0009(4)
C11 0.0312(6) 0.0253(6) 0.0209(6) 0.0015(5) -0.0078(5) 0.0007(5)
C12 0.0278(6) 0.0203(5) 0.0188(5) 0.0020(4) -0.0032(4) -0.0009(4)
C13 0.0220(5) 0.0174(5) 0.0142(5) -0.0024(4) 0.0002(4) 0.0003(4)
C14 0.0205(5) 0.0170(5) 0.0141(5) -0.0019(4) 0.0013(4) 0.0004(4)
C15 0.0221(5) 0.0201(5) 0.0146(5) 0.0006(4) -0.0045(4) -0.0020(4)
C16 0.0243(6) 0.0226(5) 0.0163(5) 0.0037(4) -0.0024(4) -0.0039(4)
C17 0.0211(5) 0.0240(5) 0.0134(5) 0.0042(4) -0.0028(4) -0.0019(4)
C18 0.0198(5) 0.0249(6) 0.0137(5) 0.0036(4) -0.0028(4) -0.0011(4)
C19 0.0243(5) 0.0244(6) 0.0165(5) 0.0016(4) -0.0028(4) -0.0037(4)
C20 0.0258(6) 0.0266(6) 0.0144(5) 0.0051(5) -0.0012(4) -0.0046(4)
C21 0.0223(5) 0.0266(6) 0.0118(5) 0.0037(4) -0.0025(4) -0.0002(4)
C22 0.0260(6) 0.0307(6) 0.0154(5) 0.0046(5) 0.0022(4) -0.0013(4)
C23 0.0250(6) 0.0349(6) 0.0205(5) 0.0015(5) 0.0030(5) 0.0037(5)
C24 0.0267(6) 0.0274(6) 0.0223(6) -0.0008(5) -0.0015(5) 0.0036(5)
C25 0.0258(6) 0.0235(6) 0.0174(5) 0.0034(4) -0.0022(4) -0.0003(4)
C26 0.0215(5) 0.0248(6) 0.0120(5) 0.0044(4) -0.0030(4) 0.0006(4)
C27 0.0209(5) 0.0239(5) 0.0132(5) 0.0050(4) -0.0020(4) -0.0015(4)

loop_
_atom_type_symbol
_atom_type_description
_atom_type_scat_dispersion_real
_atom_type_scat_dispersion_imag
_atom_type_scat_source
C C 0.0033 0.0016 'International Tables Vol C Tables 4.2.6.8 and 6.1.1.4'
H H 0.0000 0.0000 'International Tables Vol C Tables 4.2.6.8 and 6.1.1.4'
O O 0.0106 0.0060 'International Tables Vol C Tables 4.2.6.8 and 6.1.1.4'

loop_
_geom_angle_atom_site_label_1
_geom_angle_atom_site_label_2
_geom_angle_atom_site_label_3
_geom_angle
C14 C1 C2 122.59(10)
C14 C1 C6 119.32(10)
C2 C1 C6 118.08(10)
C3 C2 C1 120.97(11)
C3 C2 H2A 119.5
C1 C2 H2A 119.5
C2 C3 C4 120.80(11)
C2 C3 H3A 119.6
C4 C3 H3A 119.6
C5 C4 C3 120.12(11)
C5 C4 H4A 119.9
C3 C4 H4A 119.9
C4 C5 C6 120.96(11)
C4 C5 H5A 119.5
C6 C5 H5A 119.5
C7 C6 C5 121.58(10)
C7 C6 C1 119.37(10)
C5 C6 C1 119.05(10)
C8 C7 C6 121.54(10)
C8 C7 H7A 119.2
C6 C7 H7A 119.2
C7 C8 C9 122.03(10)
C7 C8 C13 119.34(10)
C9 C8 C13 118.63(10)
C10 C9 C8 121.10(11)
C10 C9 H9A 119.5
C8 C9 H9A 119.5
C9 C10 C11 120.24(11)
C9 C10 H10A 119.9
C11 C10 H10A 119.9
C12 C11 C10 120.70(11)
C12 C11 H11A 119.6
C10 C11 H11A 119.6
C11 C12 C13 120.87(11)
C11 C12 H12A 119.6
C13 C12 H12A 119.6
C14 C13 C12 122.10(10)
C14 C13 C8 119.44(10)
C12 C13 C8 118.46(10)
C1 C14 C13 120.87(10)
C1 C14 C15 119.53(9)
C13 C14 C15 119.53(10)
O1 C15 C16 120.73(10)
O1 C15 C14 119.45(10)
C16 C15 C14 119.81(10)
C17 C16 C15 122.09(10)
C17 C16 H16A 119.0
C15 C16 H16A 119.0
C16 C17 C18 127.06(11)
C16 C17 H17A 116.5
C18 C17 H17A 116.5
C27 C18 C19 119.10(10)
C27 C18 C17 118.01(10)
C19 C18 C17 122.88(11)
C20 C19 C18 120.24(11)
C20 C19 H19A 119.9
C18 C19 H19A 119.9
C19 C20 C21 121.59(11)
C19 C20 H20A 119.2
C21 C20 H20A 119.2
C22 C21 C20 123.01(11)
C22 C21 C26 118.57(11)
C20 C21 C26 118.41(10)
C23 C22 C21 120.81(11)
C23 C22 H22A 119.6
C21 C22 H22A 119.6
C22 C23 C24 120.53(12)
C22 C23 H23A 119.7
C24 C23 H23A 119.7
C25 C24 C23 119.98(12)
C25 C24 H24A 120.0
C23 C24 H24A 120.0
C24 C25 C26 120.82(11)
C24 C25 H25A 119.6
C26 C25 H25A 119.6
C25 C26 C27 121.82(10)
C25 C26 C21 119.27(10)
C27 C26 C21 118.90(11)
C18 C27 C26 121.70(10)
C18 C27 H27A 119.2
C26 C27 H27A 119.2

loop_
_geom_bond_atom_site_label_1
_geom_bond_atom_site_label_2
_geom_bond_distance
O1 C15 1.2275(14)
C1 C14 1.4044(15)
C1 C2 1.4328(15)
C1 C6 1.4370(15)
C2 C3 1.3619(17)
C2 H2A 0.9500
C3 C4 1.4247(18)
C3 H3A 0.9500
C4 C5 1.3618(17)
C4 H4A 0.9500
C5 C6 1.4290(16)
C5 H5A 0.9500
C6 C7 1.3965(16)
C7 C8 1.3954(16)
C7 H7A 0.9500
C8 C9 1.4306(15)
C8 C13 1.4353(15)
C9 C10 1.3593(18)
C9 H9A 0.9500
C10 C11 1.4214(17)
C10 H10A 0.9500
C11 C12 1.3629(16)
C11 H11A 0.9500
C12 C13 1.4292(16)
C12 H12A 0.9500
C13 C14 1.4052(15)
C14 C15 1.5097(15)
C15 C16 1.4675(16)
C16 C17 1.3416(17)
C16 H16A 0.9500
C17 C18 1.4634(16)
C17 H17A 0.9500
C18 C27 1.3769(16)
C18 C19 1.4265(15)
C19 C20 1.3668(17)
C19 H19A 0.9500
C20 C21 1.4210(17)
C20 H20A 0.9500
C21 C22 1.4171(16)
C21 C26 1.4237(15)
C22 C23 1.3701(18)
C22 H22A 0.9500
C23 C24 1.4142(18)
C23 H23A 0.9500
C24 C25 1.3682(17)
C24 H24A 0.9500
C25 C26 1.4165(17)
C25 H25A 0.9500
C26 C27 1.4168(16)
C27 H27A 0.9500

loop_
_geom_hbond_atom_site_label_D
_geom_hbond_atom_site_label_H
_geom_hbond_atom_site_label_A
_geom_hbond_site_symmetry_A
_geom_hbond_distance_DH
_geom_hbond_distance_HA
_geom_hbond_distance_DA
_geom_hbond_angle_DHA
_geom_hbond_publ_flag
C27 H27A O1 8_665 0.95 2.36 3.2721(14) 161 yes
C10 H10A Cg4 5_666 0.95 2.85 3.6610(14) 142 yes

loop_
_geom_torsion_atom_site_label_1
_geom_torsion_atom_site_label_2
_geom_torsion_atom_site_label_3
_geom_torsion_atom_site_label_4
_geom_torsion
C14 C1 C2 C3 -179.94(11)
C6 C1 C2 C3 -0.31(16)
C1 C2 C3 C4 -0.79(18)
C2 C3 C4 C5 0.86(18)
C3 C4 C5 C6 0.21(18)
C4 C5 C6 C7 179.05(11)
C4 C5 C6 C1 -1.30(17)
C14 C1 C6 C7 0.64(16)
C2 C1 C6 C7 -179.01(10)
C14 C1 C6 C5 -179.02(10)
C2 C1 C6 C5 1.33(15)
C5 C6 C7 C8 -177.86(10)
C1 C6 C7 C8 2.49(16)
C6 C7 C8 C9 177.43(10)
C6 C7 C8 C13 -2.98(16)
C7 C8 C9 C10 179.50(11)
C13 C8 C9 C10 -0.10(17)
C8 C9 C10 C11 0.05(18)
C9 C10 C11 C12 -0.25(19)
C10 C11 C12 C13 0.48(19)
C11 C12 C13 C14 179.87(11)
C11 C12 C13 C8 -0.51(17)
C7 C8 C13 C14 0.33(16)
C9 C8 C13 C14 179.94(10)
C7 C8 C13 C12 -179.29(10)
C9 C8 C13 C12 0.32(16)
C2 C1 C14 C13 176.37(10)
C6 C1 C14 C13 -3.26(16)
C2 C1 C14 C15 -6.65(16)
C6 C1 C14 C15 173.72(10)
C12 C13 C14 C1 -177.61(10)
C8 C13 C14 C1 2.78(16)
C12 C13 C14 C15 5.41(16)
C8 C13 C14 C15 -174.20(10)
C1 C14 C15 O1 -76.15(14)
C13 C14 C15 O1 100.87(13)
C1 C14 C15 C16 102.72(12)
C13 C14 C15 C16 -80.26(13)
O1 C15 C16 C17 177.11(11)
C14 C15 C16 C17 -1.74(16)
C15 C16 C17 C18 -178.36(10)
C16 C17 C18 C27 -172.68(11)
C16 C17 C18 C19 7.35(18)
C27 C18 C19 C20 -0.07(16)
C17 C18 C19 C20 179.89(10)
C18 C19 C20 C21 1.88(17)
C19 C20 C21 C22 177.08(11)
C19 C20 C21 C26 -1.46(16)
C20 C21 C22 C23 -176.84(11)
C26 C21 C22 C23 1.70(17)
C21 C22 C23 C24 -1.17(18)
C22 C23 C24 C25 -0.48(18)
C23 C24 C25 C26 1.55(17)
C24 C25 C26 C27 177.67(11)
C24 C25 C26 C21 -0.98(16)
C22 C21 C26 C25 -0.63(16)
C20 C21 C26 C25 177.98(10)
C22 C21 C26 C27 -179.32(10)
C20 C21 C26 C27 -0.72(15)
C19 C18 C27 C26 -2.15(16)
C17 C18 C27 C26 177.88(10)
C25 C26 C27 C18 -176.12(10)
C21 C26 C27 C18 2.54(16)

_cod_database_fobs_code 2242449
